data_7041632
loop_
_publ_author_name
'Tomaschautzky, Janek'
'Neumann, Beate'
'Stammler, Hans-Georg'
'Mix, Andreas'
'Mitzel, Norbert W.'

_publ_section_title
;
 Tridentate Lewis-acids based on triphenylsilane.
;
_journal_issue 5
_journal_name_full 'Dalton transactions (Cambridge, England : 2003)'
_journal_page_first 1645
_journal_page_last 1659
_journal_paper_doi 10.1039/c6dt04293g
_journal_volume 46
_journal_year 2017
_chemical_formula_moiety '0.975(C24 H30 Br3 F Si4), 0.025(C24 H30 Br4 Si4)'
_chemical_formula_sum 'C24 H30 Br3.03 F0.97 Si4'
_chemical_formula_weight 691.12
_chemical_name_systematic
;
 ?
;
_space_group_crystal_system triclinic
_space_group_IT_number 2
_space_group_name_Hall '-P 1'
_space_group_name_H-M_alt 'P -1'
_symmetry_space_group_name_Hall '-P 1'
_symmetry_space_group_name_H-M 'P -1'
_atom_sites_solution_hydrogens difmap
_atom_sites_solution_primary dual
_audit_creation_date 2015-01-14
_audit_creation_method
;
  Olex2 1.2-ac2
  (compiled 2012.03.27 svn.r2268, GUI svn.r4156)
;
_audit_update_record
;
2016-10-28 deposited with the CCDC.
2017-01-06 downloaded from the CCDC.
;
_cell_angle_alpha 98.4221(10)
_cell_angle_beta 103.5283(11)
_cell_angle_gamma 104.8703(12)
_cell_formula_units_Z 2
_cell_length_a 10.21572(13)
_cell_length_b 11.13196(15)
_cell_length_c 13.90239(16)
_cell_measurement_reflns_used 63018
_cell_measurement_temperature 100.01(10)
_cell_measurement_theta_max 72.3210
_cell_measurement_theta_min 3.2940
_cell_volume 1449.33(3)
_computing_cell_refinement
;
CrysAlisPro, Agilent Technologies,
Version 1.171.37.35 (release 13-08-2014 CrysAlis171 .NET)
(compiled Aug 13 2014,18:06:01)
;
_computing_data_collection
;
CrysAlisPro, Agilent Technologies,
Version 1.171.37.35 (release 13-08-2014 CrysAlis171 .NET)
(compiled Aug 13 2014,18:06:01)
;
_computing_data_reduction
;
CrysAlisPro, Agilent Technologies,
Version 1.171.37.35 (release 13-08-2014 CrysAlis171 .NET)
(compiled Aug 13 2014,18:06:01)
;
_computing_molecular_graphics
;
O. V. Dolomanov, L. J. Bourhis, R. J. Gildea, J. A. K. Howard and H. Puschmann,
OLEX2: a complete structure solution, refinement and analysis program.
J. Appl. Cryst. (2009). 42, 339-341.
;
_computing_publication_material
;
O. V. Dolomanov, L. J. Bourhis, R. J. Gildea, J. A. K. Howard and H. Puschmann,
OLEX2: a complete structure solution, refinement and analysis program.
J. Appl. Cryst. (2009). 42, 339-341.
;
_computing_structure_refinement
;
SHELXL, G.M. Sheldrick, Acta Cryst.
(2008). A64, 112-122
;
_computing_structure_solution
;
SHELXD, G.M. Sheldrick, Acta Cryst.
(2008). A64, 112-122
;
_diffrn_ambient_environment N~2~
_diffrn_ambient_temperature 100.01(10)
_diffrn_detector 'CCD plate'
_diffrn_detector_area_resol_mean 5.3114
_diffrn_detector_type Atlas
_diffrn_measured_fraction_theta_full 1.0000
_diffrn_measured_fraction_theta_max 0.9941
_diffrn_measurement_details
;
#__ type_ start__ end____ width___ exp.time_
  1 omega -116.00   -5.00   1.0000    1.0000
omega____ theta____ kappa____ phi______ frames
    -      -38.5000  -19.0000  -30.0000 111

#__ type_ start__ end____ width___ exp.time_
  2 omega  -50.00   33.00   1.0000    1.0000
omega____ theta____ kappa____ phi______ frames
    -      -38.5000   38.0000  150.0000 83

#__ type_ start__ end____ width___ exp.time_
  3 omega -122.00  -35.00   1.0000    1.0000
omega____ theta____ kappa____ phi______ frames
    -      -38.5000 -178.0000 -180.0000 87

#__ type_ start__ end____ width___ exp.time_
  4 omega   18.00  112.00   1.0000    1.0000
omega____ theta____ kappa____ phi______ frames
    -       43.1988   57.0000 -180.0000 94

#__ type_ start__ end____ width___ exp.time_
  5 omega   13.00  115.00   1.0000    1.0000
omega____ theta____ kappa____ phi______ frames
    -       43.1988   77.0000  150.0000 102

#__ type_ start__ end____ width___ exp.time_
  6 omega   13.00  115.00   1.0000    1.0000
omega____ theta____ kappa____ phi______ frames
    -       43.1988   77.0000  -30.0000 102

#__ type_ start__ end____ width___ exp.time_
  7 omega   13.00  115.00   1.0000    1.0000
omega____ theta____ kappa____ phi______ frames
    -       43.1988   77.0000  -60.0000 102

#__ type_ start__ end____ width___ exp.time_
  8 omega   23.00  114.00   1.0000    1.0000
omega____ theta____ kappa____ phi______ frames
    -       43.1988   38.0000  120.0000 91

#__ type_ start__ end____ width___ exp.time_
  9 omega   13.00  115.00   1.0000    1.0000
omega____ theta____ kappa____ phi______ frames
    -       43.1988   77.0000 -150.0000 102

#__ type_ start__ end____ width___ exp.time_
 10 omega   57.00  127.00   1.0000    1.0000
omega____ theta____ kappa____ phi______ frames
    -       43.1988  178.0000  120.0000 70

#__ type_ start__ end____ width___ exp.time_
 11 omega   57.00  127.00   1.0000    1.0000
omega____ theta____ kappa____ phi______ frames
    -       43.1988  178.0000  -60.0000 70

#__ type_ start__ end____ width___ exp.time_
 12 omega   13.00  115.00   1.0000    1.0000
omega____ theta____ kappa____ phi______ frames
    -       43.1988   77.0000   60.0000 102

#__ type_ start__ end____ width___ exp.time_
 13 omega   23.00  114.00   1.0000    1.0000
omega____ theta____ kappa____ phi______ frames
    -       43.1988   38.0000   30.0000 91

#__ type_ start__ end____ width___ exp.time_
 14 omega   85.00  178.00   1.0000    1.0000
omega____ theta____ kappa____ phi______ frames
    -      111.0000   61.0000  150.0000 93

#__ type_ start__ end____ width___ exp.time_
 15 omega   31.00  109.00   1.0000    1.0000
omega____ theta____ kappa____ phi______ frames
    -      111.0000  -94.0000   30.0000 78

#__ type_ start__ end____ width___ exp.time_
 16 omega   82.00  178.00   1.0000    1.0000
omega____ theta____ kappa____ phi______ frames
    -      111.0000   71.0000 -177.7710 96

#__ type_ start__ end____ width___ exp.time_
 17 omega   40.00  141.00   1.0000    1.0000
omega____ theta____ kappa____ phi______ frames
    -      111.0000  -77.0000   90.0000 101

#__ type_ start__ end____ width___ exp.time_
 18 omega   89.00  178.00   1.0000    1.0000
omega____ theta____ kappa____ phi______ frames
    -      111.0000   45.0000 -120.0000 89

#__ type_ start__ end____ width___ exp.time_
 19 omega   81.00  178.00   1.0000    1.0000
omega____ theta____ kappa____ phi______ frames
    -      111.0000   77.0000   90.0000 97

#__ type_ start__ end____ width___ exp.time_
 20 omega   85.00  178.00   1.0000    1.0000
omega____ theta____ kappa____ phi______ frames
    -      111.0000   61.0000  -30.0000 93

#__ type_ start__ end____ width___ exp.time_
 21 omega   81.00  178.00   1.0000    1.0000
omega____ theta____ kappa____ phi______ frames
    -      111.0000   77.0000 -120.0000 97

#__ type_ start__ end____ width___ exp.time_
 22 omega   81.00  178.00   1.0000    1.0000
omega____ theta____ kappa____ phi______ frames
    -      111.0000   77.0000  150.0000 97

#__ type_ start__ end____ width___ exp.time_
 23 omega   82.00  178.00   1.0000    1.0000
omega____ theta____ kappa____ phi______ frames
    -      111.0000   74.0000  -94.8217 96

#__ type_ start__ end____ width___ exp.time_
 24 omega   41.00  122.00   1.0000    1.0000
omega____ theta____ kappa____ phi______ frames
    -      111.0000 -125.0000  120.0000 81

#__ type_ start__ end____ width___ exp.time_
 25 omega   81.00  178.00   1.0000    1.0000
omega____ theta____ kappa____ phi______ frames
    -      111.0000   77.0000    0.0000 97

#__ type_ start__ end____ width___ exp.time_
 26 omega   85.00  178.00   1.0000    1.0000
omega____ theta____ kappa____ phi______ frames
    -      111.0000   61.0000   30.0000 93

#__ type_ start__ end____ width___ exp.time_
 27 omega   85.00  178.00   1.0000    1.0000
omega____ theta____ kappa____ phi______ frames
    -      111.0000   61.0000 -150.0000 93

#__ type_ start__ end____ width___ exp.time_
 28 omega   81.00  178.00   1.0000    1.0000
omega____ theta____ kappa____ phi______ frames
    -      111.0000   77.0000  -90.0000 97

#__ type_ start__ end____ width___ exp.time_
 29 omega   85.00  178.00   1.0000    1.0000
omega____ theta____ kappa____ phi______ frames
    -      111.0000   61.0000   90.0000 93

#__ type_ start__ end____ width___ exp.time_
 30 omega   41.00  122.00   1.0000    1.0000
omega____ theta____ kappa____ phi______ frames
    -      111.0000 -125.0000  -30.0000 81

#__ type_ start__ end____ width___ exp.time_
 31 omega   82.00  178.00   1.0000    1.0000
omega____ theta____ kappa____ phi______ frames
    -      111.0000   72.0000   87.9235 96

#__ type_ start__ end____ width___ exp.time_
 32 omega   85.00  178.00   1.0000    1.0000
omega____ theta____ kappa____ phi______ frames
    -      111.0000   61.0000 -180.0000 93

#__ type_ start__ end____ width___ exp.time_
 33 omega   81.00  178.00   1.0000    1.0000
omega____ theta____ kappa____ phi______ frames
    -      111.0000   77.0000  120.0000 97

#__ type_ start__ end____ width___ exp.time_
 34 omega   85.00  178.00   1.0000    1.0000
omega____ theta____ kappa____ phi______ frames
    -      111.0000   61.0000  -60.0000 93

#__ type_ start__ end____ width___ exp.time_
 35 omega   85.00  178.00   1.0000    1.0000
omega____ theta____ kappa____ phi______ frames
    -      111.0000   61.0000  -90.0000 93

#__ type_ start__ end____ width___ exp.time_
 36 omega   85.00  178.00   1.0000    1.0000
omega____ theta____ kappa____ phi______ frames
    -      111.0000   61.0000    0.0000 93

#__ type_ start__ end____ width___ exp.time_
 37 omega   81.00  178.00   1.0000    1.0000
omega____ theta____ kappa____ phi______ frames
    -      111.0000   77.0000  -30.0000 97

#__ type_ start__ end____ width___ exp.time_
 38 omega   81.00  178.00   1.0000    1.0000
omega____ theta____ kappa____ phi______ frames
    -      111.0000   77.0000   30.0000 97

#__ type_ start__ end____ width___ exp.time_
 39 omega   36.00  143.00   1.0000    1.0000
omega____ theta____ kappa____ phi______ frames
    -      111.0000  -84.0000 -127.0000 107

#__ type_ start__ end____ width___ exp.time_
 40 omega   81.00  178.00   1.0000    1.0000
omega____ theta____ kappa____ phi______ frames
    -      111.0000   77.0000 -150.0000 97

#__ type_ start__ end____ width___ exp.time_
 41 omega   81.00  178.00   1.0000    1.0000
omega____ theta____ kappa____ phi______ frames
    -      111.0000   77.0000   60.0000 97

#__ type_ start__ end____ width___ exp.time_
 42 omega   31.00  109.00   1.0000    1.0000
omega____ theta____ kappa____ phi______ frames
    -      111.0000  -94.0000 -180.0000 78

#__ type_ start__ end____ width___ exp.time_
 43 omega   85.00  178.00   1.0000    1.0000
omega____ theta____ kappa____ phi______ frames
    -      111.0000   61.0000   60.0000 93

#__ type_ start__ end____ width___ exp.time_
 44 omega   85.00  178.00   1.0000    1.0000
omega____ theta____ kappa____ phi______ frames
    -      111.0000   61.0000  120.0000 93

#__ type_ start__ end____ width___ exp.time_
 45 omega   31.00  109.00   1.0000    1.0000
omega____ theta____ kappa____ phi______ frames
    -      111.0000  -94.0000  -30.0000 78

#__ type_ start__ end____ width___ exp.time_
 46 omega   83.00  178.00   1.0000    1.0000
omega____ theta____ kappa____ phi______ frames
    -      111.0000   70.0000 -131.4605 95

#__ type_ start__ end____ width___ exp.time_
 47 omega   84.00  178.00   1.0000    1.0000
omega____ theta____ kappa____ phi______ frames
    -      111.0000   66.0000  -49.2386 94

#__ type_ start__ end____ width___ exp.time_
 48 omega   81.00  178.00   1.0000    1.0000
omega____ theta____ kappa____ phi______ frames
    -      111.0000   77.0000   48.8980 97

#__ type_ start__ end____ width___ exp.time_
 49 omega   82.00  178.00   1.0000    1.0000
omega____ theta____ kappa____ phi______ frames
    -      111.0000   74.0000   22.5049 96

#__ type_ start__ end____ width___ exp.time_
 50 omega  -50.00   33.00   1.0000    1.0000
omega____ theta____ kappa____ phi______ frames
    -      -38.5000   38.0000    0.0000 83

#__ type_ start__ end____ width___ exp.time_
 51 omega  -42.00  129.00   1.0000    1.0000
omega____ theta____ kappa____ phi______ frames
    -       43.1988    0.0000 -150.0000 171

#__ type_ start__ end____ width___ exp.time_
 52 omega  -42.00  129.00   1.0000    1.0000
omega____ theta____ kappa____ phi______ frames
    -       43.1988    0.0000 -180.0000 171

#__ type_ start__ end____ width___ exp.time_
 53 omega  -42.00  129.00   1.0000    1.0000
omega____ theta____ kappa____ phi______ frames
    -       43.1988    0.0000  -90.0000 171

#__ type_ start__ end____ width___ exp.time_
 54 omega   23.00  114.00   1.0000    1.0000
omega____ theta____ kappa____ phi______ frames
    -       43.1988   38.0000   60.0000 91

#__ type_ start__ end____ width___ exp.time_
 55 omega  -42.00  129.00   1.0000    1.0000
omega____ theta____ kappa____ phi______ frames
    -       43.1988    0.0000    0.0000 171

#__ type_ start__ end____ width___ exp.time_
 56 omega   23.00  114.00   1.0000    1.0000
omega____ theta____ kappa____ phi______ frames
    -       43.1988   38.0000   90.0000 91

#__ type_ start__ end____ width___ exp.time_
 57 omega   23.00  114.00   1.0000    1.0000
omega____ theta____ kappa____ phi______ frames
    -       43.1988   38.0000 -150.0000 91

#__ type_ start__ end____ width___ exp.time_
 58 omega  -42.00  129.00   1.0000    1.0000
omega____ theta____ kappa____ phi______ frames
    -       43.1988    0.0000  -30.0000 171

#__ type_ start__ end____ width___ exp.time_
 59 omega   23.00  114.00   1.0000    1.0000
omega____ theta____ kappa____ phi______ frames
    -       43.1988   38.0000 -120.0000 91

#__ type_ start__ end____ width___ exp.time_
 60 omega   13.00  115.00   1.0000    1.0000
omega____ theta____ kappa____ phi______ frames
    -       43.1988   77.0000 -120.0000 102

#__ type_ start__ end____ width___ exp.time_
 61 omega  -42.00  129.00   1.0000    1.0000
omega____ theta____ kappa____ phi______ frames
    -       43.1988    0.0000 -120.0000 171

#__ type_ start__ end____ width___ exp.time_
 62 omega  -42.00  129.00   1.0000    1.0000
omega____ theta____ kappa____ phi______ frames
    -       43.1988    0.0000  -60.0000 171

#__ type_ start__ end____ width___ exp.time_
 63 omega   18.00  112.00   1.0000    1.0000
omega____ theta____ kappa____ phi______ frames
    -       43.1988   57.0000  120.0000 94

#__ type_ start__ end____ width___ exp.time_
 64 omega   18.00  112.00   1.0000    1.0000
omega____ theta____ kappa____ phi______ frames
    -       43.1988   57.0000  -30.0000 94

#__ type_ start__ end____ width___ exp.time_
 65 omega   91.00  178.00   1.0000    1.0000
omega____ theta____ kappa____ phi______ frames
    -      111.0000   36.0000 -147.2912 87

#__ type_ start__ end____ width___ exp.time_
 66 omega   31.00  109.00   1.0000    1.0000
omega____ theta____ kappa____ phi______ frames
    -      111.0000  -94.0000  150.0000 78

#__ type_ start__ end____ width___ exp.time_
 67 omega   41.00   99.00   1.0000    1.0000
omega____ theta____ kappa____ phi______ frames
    -      111.0000  -45.0000 -180.0000 58

#__ type_ start__ end____ width___ exp.time_
 68 omega   89.00  178.00   1.0000    1.0000
omega____ theta____ kappa____ phi______ frames
    -      111.0000   45.0000   60.0000 89

#__ type_ start__ end____ width___ exp.time_
 69 omega   89.00  178.00   1.0000    1.0000
omega____ theta____ kappa____ phi______ frames
    -      111.0000   45.0000   30.0000 89

#__ type_ start__ end____ width___ exp.time_
 70 omega   89.00  178.00   1.0000    1.0000
omega____ theta____ kappa____ phi______ frames
    -      111.0000   45.0000    0.0000 89

#__ type_ start__ end____ width___ exp.time_
 71 omega   90.00  178.00   1.0000    1.0000
omega____ theta____ kappa____ phi______ frames
    -      111.0000   30.0000  120.0000 88

#__ type_ start__ end____ width___ exp.time_
 72 omega   89.00  178.00   1.0000    1.0000
omega____ theta____ kappa____ phi______ frames
    -      111.0000   45.0000  -90.0000 89

#__ type_ start__ end____ width___ exp.time_
 73 omega   89.00  178.00   1.0000    1.0000
omega____ theta____ kappa____ phi______ frames
    -      111.0000   45.0000 -180.0000 89

#__ type_ start__ end____ width___ exp.time_
 74 omega   26.00  174.00   1.0000    1.0000
omega____ theta____ kappa____ phi______ frames
    -      111.0000    0.0000    0.0000 148

#__ type_ start__ end____ width___ exp.time_
 75 omega   89.00  178.00   1.0000    1.0000
omega____ theta____ kappa____ phi______ frames
    -      111.0000   45.0000  150.0000 89

#__ type_ start__ end____ width___ exp.time_
 76 omega   26.00  178.00   1.0000    1.0000
omega____ theta____ kappa____ phi______ frames
    -      111.0000    0.0000  -30.0000 152

#__ type_ start__ end____ width___ exp.time_
 77 omega   41.00   99.00   1.0000    1.0000
omega____ theta____ kappa____ phi______ frames
    -      111.0000  -45.0000   90.0000 58

#__ type_ start__ end____ width___ exp.time_
 78 omega   81.00  178.00   1.0000    1.0000
omega____ theta____ kappa____ phi______ frames
    -      111.0000   77.0000 -180.0000 97

#__ type_ start__ end____ width___ exp.time_
 79 omega   90.00  178.00   1.0000    1.0000
omega____ theta____ kappa____ phi______ frames
    -      111.0000   30.0000 -120.0000 88

#__ type_ start__ end____ width___ exp.time_
 80 omega   26.00  178.00   1.0000    1.0000
omega____ theta____ kappa____ phi______ frames
    -      111.0000    0.0000 -150.0000 152

#__ type_ start__ end____ width___ exp.time_
 81 omega   83.00  178.00   1.0000    1.0000
omega____ theta____ kappa____ phi______ frames
    -      111.0000   69.0000  116.1999 95

#__ type_ start__ end____ width___ exp.time_
 82 omega   26.00  178.00   1.0000    1.0000
omega____ theta____ kappa____ phi______ frames
    -      111.0000    0.0000 -180.0000 152

#__ type_ start__ end____ width___ exp.time_
 83 omega   89.00  178.00   1.0000    1.0000
omega____ theta____ kappa____ phi______ frames
    -      111.0000   45.0000  -30.0000 89

#__ type_ start__ end____ width___ exp.time_
 84 omega   88.00  178.00   1.0000    1.0000
omega____ theta____ kappa____ phi______ frames
    -      111.0000   47.0000    2.4272 90

#__ type_ start__ end____ width___ exp.time_
 85 omega   26.00  178.00   1.0000    1.0000
omega____ theta____ kappa____ phi______ frames
    -      111.0000    0.0000 -120.0000 152

#__ type_ start__ end____ width___ exp.time_
 86 omega   26.00  178.00   1.0000    1.0000
omega____ theta____ kappa____ phi______ frames
    -      111.0000    0.0000  -90.0000 152

#__ type_ start__ end____ width___ exp.time_
 87 omega   26.00  178.00   1.0000    1.0000
omega____ theta____ kappa____ phi______ frames
    -      111.0000    0.0000  -60.0000 152

#__ type_ start__ end____ width___ exp.time_
 88 omega   90.00  178.00   1.0000    1.0000
omega____ theta____ kappa____ phi______ frames
    -      111.0000   38.0000  136.9449 88

#__ type_ start__ end____ width___ exp.time_
 89 omega   90.00  178.00   1.0000    1.0000
omega____ theta____ kappa____ phi______ frames
    -      111.0000   30.0000  -30.0000 88

#__ type_ start__ end____ width___ exp.time_
 90 omega   41.00   99.00   1.0000    1.0000
omega____ theta____ kappa____ phi______ frames
    -      111.0000  -45.0000  -30.0000 58
;
_diffrn_measurement_device 'four-circle diffractometer'
_diffrn_measurement_device_type 'SuperNova, Dual, Cu at zero, Atlas'
_diffrn_measurement_method '\w scans'
_diffrn_orient_matrix_UB_11 -0.1518784000
_diffrn_orient_matrix_UB_12 -0.0915879000
_diffrn_orient_matrix_UB_13 -0.0389946000
_diffrn_orient_matrix_UB_21 0.0248406000
_diffrn_orient_matrix_UB_22 -0.0554907000
_diffrn_orient_matrix_UB_23 0.0955412000
_diffrn_orient_matrix_UB_31 -0.0528806000
_diffrn_orient_matrix_UB_32 0.1003746000
_diffrn_orient_matrix_UB_33 0.0547790000
_diffrn_radiation_monochromator mirror
_diffrn_radiation_probe x-ray
_diffrn_radiation_type 'Cu K\a'
_diffrn_radiation_wavelength 1.54184
_diffrn_reflns_av_R_equivalents 0.0278
_diffrn_reflns_av_unetI/netI 0.0102
_diffrn_reflns_Laue_measured_fraction_full 1.000
_diffrn_reflns_Laue_measured_fraction_max 1.000
_diffrn_reflns_limit_h_max 12
_diffrn_reflns_limit_h_min -12
_diffrn_reflns_limit_k_max 13
_diffrn_reflns_limit_k_min -13
_diffrn_reflns_limit_l_max 17
_diffrn_reflns_limit_l_min -17
_diffrn_reflns_number 83630
_diffrn_reflns_point_group_measured_fraction_full 1.000
_diffrn_reflns_point_group_measured_fraction_max 1.000
_diffrn_reflns_theta_full 67.684
_diffrn_reflns_theta_max 71.952
_diffrn_reflns_theta_min 3.352
_diffrn_source 'sealed X-ray tube'
_diffrn_source_type 'SuperNova (Cu) X-ray Source'
_exptl_absorpt_coefficient_mu 6.933
_exptl_absorpt_correction_T_max 0.678
_exptl_absorpt_correction_T_min 0.391
_exptl_absorpt_correction_type gaussian
_exptl_absorpt_process_details
;
CrysAlisPro, Agilent Technologies,
Version 1.171.37.35 (release 13-08-2014 CrysAlis171 .NET)
(compiled Aug 13 2014,18:06:01)
Numerical absorption correction based on gaussian integration over
            a multifaceted crystal model
Empirical absorption correction using spherical harmonics,
 implemented in SCALE3 ABSPACK scaling algorithm.
;
_exptl_crystal_colour 'clear colourless'
_exptl_crystal_colour_lustre clear
_exptl_crystal_colour_primary colourless
_exptl_crystal_density_diffrn 1.584
_exptl_crystal_description fragment
_exptl_crystal_F_000 689
_exptl_crystal_size_max 0.1705
_exptl_crystal_size_mid 0.1509
_exptl_crystal_size_min 0.0684
_refine_diff_density_max 0.780
_refine_diff_density_min -0.603
_refine_diff_density_rms 0.064
_refine_ls_extinction_coef 0.00036(7)
_refine_ls_extinction_expression Fc^*^=kFc[1+0.001xFc^2^\l^3^/sin(2\q)]^-1/4^
_refine_ls_extinction_method SHELXL
_refine_ls_goodness_of_fit_ref 1.063
_refine_ls_hydrogen_treatment refall
_refine_ls_matrix_type full
_refine_ls_number_parameters 415
_refine_ls_number_reflns 5695
_refine_ls_number_restraints 0
_refine_ls_restrained_S_all 1.063
_refine_ls_R_factor_all 0.0249
_refine_ls_R_factor_gt 0.0244
_refine_ls_shift/su_max 0.002
_refine_ls_shift/su_mean 0.000
_refine_ls_structure_factor_coef Fsqd
_refine_ls_weighting_details 'w=1/[\s^2^(Fo^2^)+(0.0322P)^2^+1.5982P] where P=(Fo^2^+2Fc^2^)/3'
_refine_ls_weighting_scheme calc
_refine_ls_wR_factor_gt 0.0629
_refine_ls_wR_factor_ref 0.0632
_reflns_Friedel_coverage 0.000
_reflns_number_gt 5571
_reflns_number_total 5695
_reflns_threshold_expression 'I > 2\s(I)'
_cod_data_source_file c6dt04293g2.cif
_cod_data_source_block toma22_8
_cod_depositor_comments 'Adding full bibliography for 7041624--7041640.cif.'
_cod_database_code 7041632
_chemical_oxdiff_formula 'C18 H20 Br3 F Si4'
_reflns_odcompleteness_completeness 100.00
_reflns_odcompleteness_iscentric 1
_reflns_odcompleteness_theta 66.97
_shelx_space_group_comment
;
The symmetry employed for this shelxl refinement is uniquely defined
by the following loop, which should always be used as a source of
symmetry information in preference to the above space-group names.
They are only intended as comments.
;
_shelxl_version_number 2014-3

loop_
_space_group_symop_operation_xyz
'x, y, z'
'-x, -y, -z'

loop_
_atom_site_label
_atom_site_type_symbol
_atom_site_fract_x
_atom_site_fract_y
_atom_site_fract_z
_atom_site_U_iso_or_equiv
_atom_site_adp_type
_atom_site_occupancy
_atom_site_site_symmetry_order
_atom_site_calc_flag
_atom_site_refinement_flags_occupancy
_atom_site_disorder_assembly
_atom_site_disorder_group
Br1 Br -0.16360(3) 0.49756(2) 0.82182(2) 0.03520(8) Uani 1 1 d . . .
Br2 Br 0.62253(2) 0.67690(2) 0.55372(2) 0.02580(7) Uani 1 1 d . . .
Br3 Br 0.06151(3) 1.24180(2) 0.63049(2) 0.03437(8) Uani 1 1 d . . .
Br4 Br 0.1357(17) 0.8144(12) 0.6292(12) 0.042(5) Uiso 0.0255(19) 1 d P A 2
Si1 Si 0.30095(5) 0.88619(5) 0.78045(4) 0.01396(11) Uani 1 1 d . . .
Si2 Si -0.01298(5) 0.63490(5) 0.76375(4) 0.01917(12) Uani 1 1 d . . .
Si3 Si 0.45046(5) 0.74734(5) 0.59457(4) 0.01725(11) Uani 1 1 d . . .
Si4 Si 0.24913(6) 1.17816(5) 0.69658(4) 0.01925(12) Uani 1 1 d . . .
F1 F 0.19115(16) 0.82682(11) 0.67057(11) 0.0178(2) Uani 0.9745(19) 1 d P A 1
C1 C 0.2945(2) 0.75260(17) 0.84877(14) 0.0159(4) Uani 1 1 d . . .
C2 C 0.1713(2) 0.65402(18) 0.84514(14) 0.0174(4) Uani 1 1 d . . .
C3 C 0.1891(2) 0.56363(19) 0.90369(16) 0.0229(4) Uani 1 1 d . . .
H3 H 0.109(3) 0.499(2) 0.9029(18) 0.021(6) Uiso 1 1 d . . .
C4 C 0.3204(2) 0.5683(2) 0.96376(16) 0.0249(4) Uani 1 1 d . . .
H4 H 0.329(3) 0.511(3) 1.003(2) 0.035(7) Uiso 1 1 d . . .
C5 C 0.4393(2) 0.6629(2) 0.96633(15) 0.0220(4) Uani 1 1 d . . .
H5 H 0.521(3) 0.667(2) 1.005(2) 0.026(6) Uiso 1 1 d . . .
C6 C 0.4253(2) 0.75379(19) 0.90894(15) 0.0194(4) Uani 1 1 d . . .
H6 H 0.502(3) 0.813(2) 0.9098(19) 0.023(6) Uiso 1 1 d . . .
C7 C -0.0670(2) 0.7819(2) 0.77896(17) 0.0229(4) Uani 1 1 d . . .
H7A H -0.033(3) 0.834(3) 0.739(2) 0.034(7) Uiso 1 1 d . . .
H7B H -0.165(3) 0.759(3) 0.757(2) 0.035(7) Uiso 1 1 d . . .
H7C H -0.034(3) 0.822(3) 0.845(2) 0.039(8) Uiso 1 1 d . . .
C8 C -0.0467(2) 0.5589(2) 0.62873(17) 0.0249(4) Uani 1 1 d . . .
H8A H -0.001(3) 0.617(3) 0.596(2) 0.038(8) Uiso 1 1 d . . .
H8B H -0.022(4) 0.493(3) 0.627(3) 0.052(10) Uiso 1 1 d . . .
H8C H -0.142(3) 0.538(3) 0.597(2) 0.041(8) Uiso 1 1 d . . .
C9 C 0.48121(19) 0.95392(17) 0.76551(14) 0.0153(3) Uani 1 1 d . . .
C10 C 0.5421(2) 0.90027(18) 0.69445(14) 0.0164(4) Uani 1 1 d . . .
C11 C 0.6778(2) 0.9697(2) 0.69432(15) 0.0204(4) Uani 1 1 d . . .
H11 H 0.720(3) 0.939(2) 0.652(2) 0.027(6) Uiso 1 1 d . . .
C12 C 0.7536(2) 1.0861(2) 0.76092(16) 0.0227(4) Uani 1 1 d . . .
H12 H 0.840(3) 1.130(2) 0.7563(19) 0.027(6) Uiso 1 1 d . . .
C13 C 0.6954(2) 1.13638(19) 0.83125(15) 0.0209(4) Uani 1 1 d . . .
H13 H 0.742(3) 1.214(3) 0.876(2) 0.029(7) Uiso 1 1 d . . .
C14 C 0.5605(2) 1.07055(18) 0.83259(14) 0.0179(4) Uani 1 1 d . . .
H14 H 0.521(3) 1.106(2) 0.8798(19) 0.024(6) Uiso 1 1 d . . .
C15 C 0.3489(3) 0.7772(2) 0.47603(17) 0.0259(4) Uani 1 1 d . . .
H15A H 0.402(3) 0.839(3) 0.459(2) 0.041(8) Uiso 1 1 d . . .
H15B H 0.317(3) 0.703(3) 0.424(2) 0.039(8) Uiso 1 1 d . . .
H15C H 0.269(3) 0.797(3) 0.483(2) 0.037(8) Uiso 1 1 d . . .
C16 C 0.3491(3) 0.6124(2) 0.63747(18) 0.0247(4) Uani 1 1 d . . .
H16A H 0.328(3) 0.542(3) 0.590(2) 0.039(8) Uiso 1 1 d . . .
H16B H 0.403(3) 0.605(3) 0.696(2) 0.039(8) Uiso 1 1 d . . .
H16C H 0.258(3) 0.621(3) 0.645(2) 0.037(7) Uiso 1 1 d . . .
C17 C 0.24538(19) 1.01454(17) 0.84881(14) 0.0154(4) Uani 1 1 d . . .
C18 C 0.2165(2) 1.12069(18) 0.81253(14) 0.0178(4) Uani 1 1 d . . .
C19 C 0.1715(2) 1.20351(19) 0.87424(16) 0.0227(4) Uani 1 1 d . . .
H19 H 0.152(3) 1.270(3) 0.8521(19) 0.026(6) Uiso 1 1 d . . .
C20 C 0.1573(2) 1.1867(2) 0.96864(17) 0.0249(4) Uani 1 1 d . . .
H20 H 0.130(3) 1.245(3) 1.009(2) 0.040(8) Uiso 1 1 d . . .
C21 C 0.1881(2) 1.0844(2) 1.00438(16) 0.0226(4) Uani 1 1 d . . .
H21 H 0.184(3) 1.073(3) 1.066(2) 0.029(7) Uiso 1 1 d . . .
C22 C 0.2303(2) 0.99959(19) 0.94412(15) 0.0188(4) Uani 1 1 d . . .
H22 H 0.250(2) 0.930(2) 0.9672(17) 0.014(5) Uiso 1 1 d . . .
C23 C 0.2570(3) 1.0634(2) 0.58975(17) 0.0286(5) Uani 1 1 d . . .
H23A H 0.259(3) 1.109(3) 0.536(3) 0.052(9) Uiso 1 1 d . . .
H23B H 0.344(4) 1.040(3) 0.609(3) 0.052(9) Uiso 1 1 d . . .
H23C H 0.172(4) 0.993(3) 0.570(2) 0.050(9) Uiso 1 1 d . . .
C24 C 0.4061(3) 1.3221(2) 0.73919(18) 0.0274(5) Uani 1 1 d . . .
H24A H 0.396(3) 1.382(3) 0.786(2) 0.040(8) Uiso 1 1 d . . .
H24B H 0.486(4) 1.301(3) 0.770(2) 0.047(9) Uiso 1 1 d . . .
H24C H 0.419(3) 1.356(3) 0.684(2) 0.043(8) Uiso 1 1 d . . .

loop_
_atom_site_aniso_label
_atom_site_aniso_U_11
_atom_site_aniso_U_22
_atom_site_aniso_U_33
_atom_site_aniso_U_23
_atom_site_aniso_U_13
_atom_site_aniso_U_12
Br1 0.02693(13) 0.03126(14) 0.04544(15) 0.01225(11) 0.01649(10) -0.00233(10)
Br2 0.02702(12) 0.02551(12) 0.02773(12) 0.00107(9) 0.01184(9) 0.01180(9)
Br3 0.03292(14) 0.03814(14) 0.03771(14) 0.01576(11) 0.00671(10) 0.01926(11)
Si1 0.0160(2) 0.0112(2) 0.0151(2) 0.00282(18) 0.00619(18) 0.00324(18)
Si2 0.0173(2) 0.0164(2) 0.0223(3) 0.0025(2) 0.0068(2) 0.0023(2)
Si3 0.0195(2) 0.0155(2) 0.0170(2) 0.00136(19) 0.00616(19) 0.00600(19)
Si4 0.0231(3) 0.0154(2) 0.0211(3) 0.0061(2) 0.0076(2) 0.0067(2)
F1 0.0179(6) 0.0160(6) 0.0161(6) 0.0018(4) 0.0021(6) 0.0029(5)
C1 0.0205(9) 0.0122(8) 0.0156(8) 0.0014(7) 0.0081(7) 0.0045(7)
C2 0.0213(9) 0.0135(9) 0.0182(9) 0.0022(7) 0.0081(7) 0.0049(7)
C3 0.0274(10) 0.0162(9) 0.0268(10) 0.0065(8) 0.0111(8) 0.0050(8)
C4 0.0374(12) 0.0194(10) 0.0240(10) 0.0106(8) 0.0113(9) 0.0133(9)
C5 0.0251(10) 0.0230(10) 0.0184(9) 0.0032(8) 0.0028(8) 0.0118(8)
C6 0.0206(10) 0.0156(9) 0.0198(9) 0.0009(7) 0.0059(7) 0.0034(8)
C7 0.0183(10) 0.0216(10) 0.0269(11) 0.0006(8) 0.0059(8) 0.0056(8)
C8 0.0232(11) 0.0207(10) 0.0259(11) -0.0014(8) 0.0033(9) 0.0050(9)
C9 0.0176(9) 0.0140(8) 0.0161(8) 0.0056(7) 0.0061(7) 0.0055(7)
C10 0.0193(9) 0.0147(9) 0.0163(8) 0.0045(7) 0.0053(7) 0.0062(7)
C11 0.0208(9) 0.0228(10) 0.0204(9) 0.0051(8) 0.0102(8) 0.0072(8)
C12 0.0177(9) 0.0229(10) 0.0270(10) 0.0081(8) 0.0090(8) 0.0014(8)
C13 0.0225(10) 0.0143(9) 0.0217(10) 0.0028(8) 0.0041(8) 0.0009(8)
C14 0.0222(9) 0.0147(9) 0.0179(9) 0.0033(7) 0.0082(7) 0.0052(7)
C15 0.0281(11) 0.0227(11) 0.0220(10) 0.0015(9) -0.0002(9) 0.0081(9)
C16 0.0322(12) 0.0151(10) 0.0273(11) 0.0006(8) 0.0136(9) 0.0055(8)
C17 0.0132(8) 0.0130(8) 0.0196(9) 0.0026(7) 0.0057(7) 0.0030(7)
C18 0.0162(9) 0.0155(9) 0.0208(9) 0.0026(7) 0.0070(7) 0.0025(7)
C19 0.0250(10) 0.0164(9) 0.0294(11) 0.0050(8) 0.0101(8) 0.0084(8)
C20 0.0274(10) 0.0214(10) 0.0285(11) 0.0005(8) 0.0140(9) 0.0089(8)
C21 0.0233(10) 0.0250(10) 0.0200(10) 0.0027(8) 0.0108(8) 0.0053(8)
C22 0.0185(9) 0.0163(9) 0.0208(9) 0.0029(7) 0.0064(7) 0.0035(7)
C23 0.0442(14) 0.0233(11) 0.0234(10) 0.0090(9) 0.0135(10) 0.0133(10)
C24 0.0316(12) 0.0222(11) 0.0276(11) 0.0097(9) 0.0094(9) 0.0032(9)

loop_
_atom_type_symbol
_atom_type_description
_atom_type_scat_dispersion_real
_atom_type_scat_dispersion_imag
_atom_type_scat_source
C C 0.0181 0.0091 'International Tables Vol C Tables 4.2.6.8 and 6.1.1.4'
H H 0.0000 0.0000 'International Tables Vol C Tables 4.2.6.8 and 6.1.1.4'
Br Br -0.6763 1.2805 'International Tables Vol C Tables 4.2.6.8 and 6.1.1.4'
F F 0.0727 0.0534 'International Tables Vol C Tables 4.2.6.8 and 6.1.1.4'
Si Si 0.2541 0.3302 'International Tables Vol C Tables 4.2.6.8 and 6.1.1.4'

loop_
_exptl_crystal_face_index_h
_exptl_crystal_face_index_k
_exptl_crystal_face_index_l
_exptl_crystal_face_perp_dist
_exptl_oxdiff_crystal_face_indexfrac_h
_exptl_oxdiff_crystal_face_indexfrac_k
_exptl_oxdiff_crystal_face_indexfrac_l
_exptl_oxdiff_crystal_face_x
_exptl_oxdiff_crystal_face_y
_exptl_oxdiff_crystal_face_z
-1 -2 -5 0.0755 -0.9705 -1.9973 -5.0212 0.5261 -0.3930 -0.4242
1 2 5 0.0755 0.9705 1.9973 5.0212 -0.5261 0.3930 0.4242
-5 4 0 0.0627 -5.0190 3.9844 -0.0152 0.3980 -0.3472 0.6645
5 -4 0 0.0777 5.0190 -3.9844 0.0152 -0.3980 0.3472 -0.6645
0 1 -1 0.0342 -0.0029 1.0008 -0.9960 -0.0524 -0.1508 0.0460
0 -1 1 0.0342 0.0029 -1.0008 0.9960 0.0524 0.1508 -0.0460
6 0 -5 0.0633 6.0096 0.0229 -4.9628 -0.7213 -0.3261 -0.5874
3 2 -9 0.0478 3.0135 2.0177 -8.9775 -0.2924 -0.8948 -0.4486

loop_
_geom_angle_atom_site_label_1
_geom_angle_atom_site_label_2
_geom_angle_atom_site_label_3
_geom_angle
F1 Si1 C1 106.47(8)
F1 Si1 C9 108.81(7)
F1 Si1 C17 109.16(8)
C1 Si1 Br4 108.8(3)
C1 Si1 C9 111.50(8)
C1 Si1 C17 110.38(8)
C9 Si1 Br4 111.4(3)
C9 Si1 C17 110.40(8)
C17 Si1 Br4 104.1(3)
C2 Si2 Br1 106.37(6)
C7 Si2 Br1 104.07(7)
C7 Si2 C2 114.09(9)
C8 Si2 Br1 105.13(8)
C8 Si2 C2 113.61(10)
C8 Si2 C7 112.46(11)
C10 Si3 Br2 106.38(6)
C15 Si3 Br2 105.69(8)
C15 Si3 C10 111.36(9)
C16 Si3 Br2 103.18(8)
C16 Si3 C10 115.71(9)
C16 Si3 C15 113.39(11)
C18 Si4 Br3 105.71(6)
C23 Si4 Br3 103.99(8)
C23 Si4 C18 118.94(9)
C23 Si4 C24 112.31(12)
C24 Si4 Br3 106.96(8)
C24 Si4 C18 108.04(10)
C2 C1 Si1 126.48(15)
C6 C1 Si1 114.68(14)
C6 C1 C2 118.84(17)
C1 C2 Si2 124.22(14)
C3 C2 Si2 118.21(15)
C3 C2 C1 117.54(18)
C2 C3 H3 118.8(15)
C4 C3 C2 122.26(19)
C4 C3 H3 118.9(15)
C3 C4 H4 120.6(18)
C5 C4 C3 120.05(19)
C5 C4 H4 119.3(18)
C4 C5 H5 120.1(18)
C4 C5 C6 119.1(2)
C6 C5 H5 120.8(18)
C1 C6 H6 119.1(17)
C5 C6 C1 122.23(19)
C5 C6 H6 118.7(17)
Si2 C7 H7A 111.0(18)
Si2 C7 H7B 108.7(18)
Si2 C7 H7C 108.3(19)
H7A C7 H7B 107(2)
H7A C7 H7C 111(3)
H7B C7 H7C 111(3)
Si2 C8 H8A 110.2(18)
Si2 C8 H8B 108(2)
Si2 C8 H8C 109.0(19)
H8A C8 H8B 114(3)
H8A C8 H8C 106(3)
H8B C8 H8C 110(3)
C10 C9 Si1 127.10(14)
C14 C9 Si1 114.31(14)
C14 C9 C10 118.59(17)
C9 C10 Si3 125.17(14)
C11 C10 Si3 117.16(15)
C11 C10 C9 117.56(17)
C10 C11 H11 120.3(17)
C12 C11 C10 122.66(19)
C12 C11 H11 117.0(17)
C11 C12 H12 119.7(16)
C13 C12 C11 119.58(19)
C13 C12 H12 120.6(17)
C12 C13 H13 121.5(17)
C12 C13 C14 119.13(19)
C14 C13 H13 119.3(17)
C9 C14 H14 118.9(16)
C13 C14 C9 122.45(19)
C13 C14 H14 118.7(16)
Si3 C15 H15A 109(2)
Si3 C15 H15B 110.1(18)
Si3 C15 H15C 112.2(18)
H15A C15 H15B 111(3)
H15A C15 H15C 110(3)
H15B C15 H15C 106(3)
Si3 C16 H16A 107.6(19)
Si3 C16 H16B 108.7(19)
Si3 C16 H16C 112.7(17)
H16A C16 H16B 110(3)
H16A C16 H16C 106(3)
H16B C16 H16C 111(3)
C18 C17 Si1 126.64(14)
C22 C17 Si1 114.67(14)
C22 C17 C18 118.69(18)
C17 C18 Si4 128.56(15)
C19 C18 Si4 113.43(15)
C19 C18 C17 117.66(18)
C18 C19 H19 118.9(17)
C20 C19 C18 122.60(19)
C20 C19 H19 118.5(17)
C19 C20 H20 121.1(18)
C21 C20 C19 119.4(2)
C21 C20 H20 119.5(18)
C20 C21 H21 121.4(18)
C20 C21 C22 119.18(19)
C22 C21 H21 119.4(18)
C17 C22 H22 117.9(14)
C21 C22 C17 122.41(19)
C21 C22 H22 119.7(14)
Si4 C23 H23A 105(2)
Si4 C23 H23B 109(2)
Si4 C23 H23C 108(2)
H23A C23 H23B 110(3)
H23A C23 H23C 110(3)
H23B C23 H23C 114(3)
Si4 C24 H24A 112(2)
Si4 C24 H24B 110(2)
Si4 C24 H24C 109.5(19)
H24A C24 H24B 106(3)
H24A C24 H24C 109(3)
H24B C24 H24C 110(3)

loop_
_geom_bond_atom_site_label_1
_geom_bond_atom_site_label_2
_geom_bond_distance
Br1 Si2 2.2566(6)
Br2 Si3 2.2519(6)
Br3 Si4 2.2546(6)
Br4 Si1 2.250(18)
Si1 F1 1.5970(17)
Si1 C1 1.8738(19)
Si1 C9 1.8747(19)
Si1 C17 1.8810(19)
Si2 C2 1.897(2)
Si2 C7 1.856(2)
Si2 C8 1.855(2)
Si3 C10 1.893(2)
Si3 C15 1.855(2)
Si3 C16 1.854(2)
Si4 C18 1.887(2)
Si4 C23 1.843(2)
Si4 C24 1.857(2)
C1 C2 1.426(3)
C1 C6 1.397(3)
C2 C3 1.404(3)
C3 H3 0.94(3)
C3 C4 1.388(3)
C4 H4 0.91(3)
C4 C5 1.378(3)
C5 H5 0.87(3)
C5 C6 1.392(3)
C6 H6 0.88(3)
C7 H7A 0.92(3)
C7 H7B 0.93(3)
C7 H7C 0.90(3)
C8 H8A 0.94(3)
C8 H8B 0.83(4)
C8 H8C 0.92(3)
C9 C10 1.423(3)
C9 C14 1.401(3)
C10 C11 1.404(3)
C11 H11 0.89(3)
C11 C12 1.391(3)
C12 H12 0.91(3)
C12 C13 1.380(3)
C13 H13 0.92(3)
C13 C14 1.391(3)
C14 H14 0.93(3)
C15 H15A 0.86(3)
C15 H15B 0.94(3)
C15 H15C 0.92(3)
C16 H16A 0.90(3)
C16 H16B 0.90(3)
C16 H16C 0.98(3)
C17 C18 1.422(3)
C17 C22 1.398(3)
C18 C19 1.403(3)
C19 H19 0.90(3)
C19 C20 1.387(3)
C20 H20 0.94(3)
C20 C21 1.386(3)
C21 H21 0.89(3)
C21 C22 1.387(3)
C22 H22 0.93(2)
C23 H23A 0.96(3)
C23 H23B 0.97(4)
C23 H23C 0.96(3)
C24 H24A 0.90(3)
C24 H24B 0.93(4)
C24 H24C 0.92(3)

loop_
_geom_torsion_atom_site_label_1
_geom_torsion_atom_site_label_2
_geom_torsion_atom_site_label_3
_geom_torsion_atom_site_label_4
_geom_torsion
Br1 Si2 C2 C1 -165.59(15)
Br1 Si2 C2 C3 16.24(17)
Br2 Si3 C10 C9 -157.54(14)
Br2 Si3 C10 C11 26.34(16)
Br3 Si4 C18 C17 141.22(16)
Br3 Si4 C18 C19 -45.87(15)
Br4 Si1 C1 C2 -34.8(4)
Br4 Si1 C1 C6 145.7(4)
Br4 Si1 C9 C10 -44.6(4)
Br4 Si1 C9 C14 134.9(4)
Br4 Si1 C17 C18 -53.2(4)
Br4 Si1 C17 C22 125.9(4)
Si1 C1 C2 Si2 2.9(2)
Si1 C1 C2 C3 -178.92(15)
Si1 C1 C6 C5 178.78(16)
Si1 C9 C10 Si3 1.8(2)
Si1 C9 C10 C11 177.93(14)
Si1 C9 C14 C13 -178.60(15)
Si1 C17 C18 Si4 -9.6(3)
Si1 C17 C18 C19 177.79(15)
Si1 C17 C22 C21 -179.09(16)
Si2 C2 C3 C4 178.54(17)
Si3 C10 C11 C12 177.16(16)
Si4 C18 C19 C20 -172.41(17)
F1 Si1 C1 C2 -39.53(18)
F1 Si1 C1 C6 140.98(14)
F1 Si1 C9 C10 -39.96(18)
F1 Si1 C9 C14 139.51(13)
F1 Si1 C17 C18 -53.11(18)
F1 Si1 C17 C22 125.98(14)
C1 Si1 C9 C10 77.17(18)
C1 Si1 C9 C14 -103.36(15)
C1 Si1 C17 C18 -169.81(16)
C1 Si1 C17 C22 9.28(17)
C1 C2 C3 C4 0.2(3)
C2 C1 C6 C5 -0.8(3)
C2 C3 C4 C5 -0.9(3)
C3 C4 C5 C6 0.7(3)
C4 C5 C6 C1 0.1(3)
C6 C1 C2 Si2 -177.62(14)
C6 C1 C2 C3 0.6(3)
C7 Si2 C2 C1 -51.46(19)
C7 Si2 C2 C3 130.37(16)
C8 Si2 C2 C1 79.25(19)
C8 Si2 C2 C3 -98.93(17)
C9 Si1 C1 C2 -158.06(16)
C9 Si1 C1 C6 22.44(17)
C9 Si1 C17 C18 66.45(18)
C9 Si1 C17 C22 -114.45(15)
C9 C10 C11 C12 0.7(3)
C10 C9 C14 C13 0.9(3)
C10 C11 C12 C13 0.7(3)
C11 C12 C13 C14 -1.4(3)
C12 C13 C14 C9 0.6(3)
C14 C9 C10 Si3 -177.62(14)
C14 C9 C10 C11 -1.5(3)
C15 Si3 C10 C9 87.77(18)
C15 Si3 C10 C11 -88.34(17)
C16 Si3 C10 C9 -43.64(19)
C16 Si3 C10 C11 140.25(16)
C17 Si1 C1 C2 78.84(18)
C17 Si1 C1 C6 -100.66(15)
C17 Si1 C9 C10 -159.74(16)
C17 Si1 C9 C14 19.73(16)
C17 C18 C19 C20 1.3(3)
C18 C17 C22 C21 0.1(3)
C18 C19 C20 C21 -0.2(3)
C19 C20 C21 C22 -1.1(3)
C20 C21 C22 C17 1.1(3)
C22 C17 C18 Si4 171.39(15)
C22 C17 C18 C19 -1.3(3)
C23 Si4 C18 C17 25.0(2)
C23 Si4 C18 C19 -162.14(16)
C24 Si4 C18 C17 -104.56(19)
C24 Si4 C18 C19 68.35(17)
